data_4322627
loop_
_publ_author_name
'Kiyoshi Fujisawa'
'Sadako Imai'
'Nobumasa Kitajima'
'Yoshihiko Moro-oka'

_publ_contact_author
;
    Dr. Kiyoshi Fujisawa
    Research Laboratory of Resources Utilization
    Tokyo Institute of Technology
    4259 Nagatsuta Midori-ku, Yokohama 226, Japan
;
_publ_contact_author_email ' kfujisaw@res.titech ac.jp '
_publ_contact_author_fax '81 45 924 5226 '
_publ_contact_author_phone ' 81 45 924 5229 '
_publ_section_title
;
 Preparation, Spectroscopic Characterization, and Molecular Structure of
 Copper(I) Aliphatic Thiolate Complexes
;
_journal_name_full 'Inorganic Chemistry'
_journal_page_first 168
_journal_page_last 169
_journal_paper_doi 10.1021/ic971317b
_journal_volume 37
_journal_year 1998
_chemical_formula_sum 'C28 H50 Cu N S2'
_chemical_formula_weight 528.38
_chemical_name_common '[NEt4][Cu(SAd)2]2'
_space_group_IT_number 61
_symmetry_cell_setting orthorhombic
_symmetry_Int_Tables_number 61
_symmetry_space_group_name_Hall '-P 2ac 2ab'
_symmetry_space_group_name_H-M 'P b c a'
_audit_creation_date 'Thu Sep 18 15:13:11 1997'
_audit_creation_method 'from TEXRAY.INF file'
_cell_angle_alpha 90
_cell_angle_beta 90
_cell_angle_gamma 90
_cell_formula_units_Z 4
_cell_length_a 10.681(2)
_cell_length_b 25.524(3)
_cell_length_c 10.516(1)
_cell_measurement_reflns_used 25
_cell_measurement_temperature 298.2
_cell_measurement_theta_max 15.0
_cell_measurement_theta_min 12.5
_cell_volume 2866.9(7)
_computing_cell_refinement 'MSC/AFC Diffractometer Control'
_computing_data_collection 'MSC/AFC Diffractometer Control'
_computing_data_reduction teXsan
_computing_publication_material teXsan
_computing_structure_refinement teXsan
_computing_structure_solution MITHRIL90
_diffrn_ambient_temperature 298.2
_diffrn_measurement_device 'Rigaku AFC5'
_diffrn_measurement_method \w-2\q
_diffrn_orient_matrix_UB_11 0.05050
_diffrn_orient_matrix_UB_12 0.02744
_diffrn_orient_matrix_UB_13 0.04439
_diffrn_orient_matrix_UB_21 0.04226
_diffrn_orient_matrix_UB_22 -0.02778
_diffrn_orient_matrix_UB_23 0.05152
_diffrn_orient_matrix_UB_31 0.06654
_diffrn_orient_matrix_UB_32 -0.00322
_diffrn_orient_matrix_UB_33 -0.06647
_diffrn_radiation_detector 'scintillation counter'
_diffrn_radiation_monochromator graphite
_diffrn_radiation_source 'Rigaku rotating anode'
_diffrn_radiation_type 'Mo K\a'
_diffrn_radiation_wavelength 0.7107
_diffrn_reflns_av_R_equivalents 0.000
_diffrn_reflns_av_sigmaI/netI 0.000
_diffrn_reflns_limit_h_max 11
_diffrn_reflns_limit_h_min 0
_diffrn_reflns_limit_k_max 27
_diffrn_reflns_limit_k_min 0
_diffrn_reflns_limit_l_max 11
_diffrn_reflns_limit_l_min 0
_diffrn_reflns_number 2191
_diffrn_reflns_reduction_process 'Lp corrections applied'
_diffrn_reflns_theta_max 0.00
_diffrn_reflns_theta_min 0.00
_diffrn_standards_decay_% -3.12
_diffrn_standards_interval_count 100
_diffrn_standards_number 3
_exptl_absorpt_coefficient_mu 0.923
_exptl_absorpt_correction_type none
_exptl_crystal_colour white
_exptl_crystal_density_diffrn 1.224
_exptl_crystal_density_meas ?
_exptl_crystal_description unknown
_exptl_crystal_F_000 1144.00
_exptl_crystal_size_max 0.600
_exptl_crystal_size_mid 0.400
_exptl_crystal_size_min 0.100
_refine_diff_density_max 0.67
_refine_diff_density_min -0.52
_refine_ls_extinction_method none
_refine_ls_goodness_of_fit_obs 6.040
_refine_ls_hydrogen_treatment noref
_refine_ls_matrix_type full
_refine_ls_number_constraints 0
_refine_ls_number_parameters 136
_refine_ls_number_reflns 1019
_refine_ls_number_restraints 0
_refine_ls_R_factor_obs 0.0690
_refine_ls_shift/esd_max 0.0000
_refine_ls_shift/esd_mean 0.0000
_refine_ls_structure_factor_coef F
_refine_ls_weighting_details 'w = 1/[\s^2^(Fo) + 0.00001|Fo|^2^]'
_refine_ls_weighting_scheme calc
_refine_ls_wR_factor_obs 0.0680
_reflns_number_observed 1019
_reflns_number_total 2191
_reflns_observed_criterion >5.0sigma(I)
_cod_data_source_file ic971317b_1.cif
_cod_data_source_block IC971317B
_cod_depositor_comments
;
The following automatic conversions were performed:

'_exptl_crystal_density_meas' value 'not measured' was changed to '?'
- the value is perceived as not measured.

Automatic conversion script
Id: cif_fix_values 3008 2015-01-20 13:52:24Z robertas 

The following automatic conversions were performed:

'_refine_ls_weighting_scheme' value 'w = 1/[\s^2^(Fo) +
0.00001|Fo|^2^]' was changed to 'calc'. New tag
'_refine_ls_weighting_details' was created. The value of the new tag
was set to 'w = 1/[\s^2^(Fo) + 0.00001|Fo|^2^]'.

Automatic conversion script
Id: cif_fix_values 3143 2015-03-26 13:38:13Z robertas 
;
_cod_original_cell_volume 2867.0(6)
_cod_original_sg_symbol_H-M 'P b c a '
_cod_original_formula_sum 'C28 H50 Cu N S2 '
_cod_database_code 4322627

loop_
_symmetry_equiv_pos_as_xyz
x,y,z
1/2+x,1/2-y,-z
-x,1/2+y,1/2-z
1/2-x,-y,1/2+z
-x,-y,-z
1/2-x,1/2+y,z
x,1/2-y,1/2+z
1/2+x,y,1/2-z

loop_
_atom_site_aniso_label
_atom_site_aniso_U_11
_atom_site_aniso_U_22
_atom_site_aniso_U_33
_atom_site_aniso_U_12
_atom_site_aniso_U_13
_atom_site_aniso_U_23
Cu 0.071(2) 0.063(1) 0.069(1) 0.019(2) -0.019(2) -0.019(2)
S 0.066(2) 0.075(2) 0.079(3) 0.018(2) 0.000(2) -0.019(3)
N 0.043(8) 0.10(1) 0.051(8) 0.01(1) 0.022(10) 0.02(1)
C1 0.040(7) 0.061(8) 0.041(8) -0.014(9) -0.008(8) -0.001(6)
C2 0.044(8) 0.070(9) 0.065(9) -0.005(8) -0.008(7) -0.006(8)
C3 0.058(10) 0.08(1) 0.062(9) -0.001(9) 0.006(8) 0.001(9)
C4 0.076(10) 0.066(9) 0.058(8) 0.001(10) -0.012(10) 0.004(8)
C5 0.033(8) 0.09(1) 0.11(1) 0.007(8) 0.010(9) 0.01(1)
C6 0.07(1) 0.09(1) 0.11(1) 0.021(10) 0.01(1) 0.03(1)
C7 0.08(1) 0.058(9) 0.09(1) -0.01(1) 0.02(1) 0.021(7)
C8 0.10(1) 0.07(1) 0.10(1) 0.00(1) 0.00(1) -0.016(9)
C9 0.13(2) 0.056(9) 0.053(10) 0.00(1) 0.006(10) -0.007(8)
C10 0.08(1) 0.09(1) 0.11(1) 0.02(1) 0.05(1) 0.02(1)

loop_
_atom_site_label
_atom_site_fract_x
_atom_site_fract_y
_atom_site_fract_z
_atom_site_U_iso_or_equiv
_atom_site_thermal_displace_type
_atom_site_calc_flag
_atom_site_calc_attached_atom
_atom_site_occupancy
_atom_site_refinement_flags
Cu 0.0000 0.5000 0.0000 0.0675(7) Uani d . 0.50 S
S -0.0901(3) 0.4335(1) 0.0850(3) 0.073(1) Uani d . 1.00 .
N 0.0000 0.5000 0.5000 0.066(5) Uani d . 0.50 S
C1 -0.006(1) 0.3762(4) 0.0314(9) 0.047(4) Uani d . 1.00 .
C2 0.132(1) 0.3778(5) 0.069(1) 0.060(4) Uani d . 1.00 .
C3 -0.066(1) 0.3277(5) 0.091(1) 0.067(5) Uani d . 1.00 .
C4 -0.011(1) 0.3709(4) -0.113(1) 0.066(4) Uani d . 1.00 .
C5 0.198(1) 0.3274(6) 0.026(1) 0.078(6) Uani d . 1.00 .
C6 0.139(1) 0.2794(5) 0.087(1) 0.090(6) Uani d . 1.00 .
C7 0.003(2) 0.2777(5) 0.047(1) 0.077(5) Uani d . 1.00 .
C8 -0.008(1) 0.2729(5) -0.100(1) 0.090(6) Uani d . 1.00 .
C9 0.055(2) 0.3209(5) -0.158(1) 0.079(6) Uani d . 1.00 .
C10 0.191(1) 0.3231(6) -0.119(2) 0.094(6) Uani d . 1.00 .
C111 0.014(3) 0.5091(9) 0.353(2) 0.066(7) Uiso d . 0.50 .
C112 0.139(2) 0.5126(9) 0.475(2) 0.062(8) Uiso d . 0.50 .
C120 0.159(1) 0.5207(4) 0.321(1) 0.063(4) Uiso d . 1.00 .
C211 -0.042(2) 0.444(1) 0.423(2) 0.075(9) Uiso d . 0.50 .
C212 0.098(2) 0.4550(9) 0.557(2) 0.070(8) Uiso d . 0.50 .
C220 0.051(1) 0.4013(6) 0.486(1) 0.110(6) Uiso d . 1.00 .
H21 0.1707 0.4066 0.0304 0.0718 Uiso calc . 1.00 .
H22 0.1378 0.3800 0.1587 0.0718 Uiso calc . 1.00 .
H31 -0.0600 0.3298 0.1803 0.0759 Uiso calc . 1.00 .
H32 -0.1514 0.3258 0.0661 0.0759 Uiso calc . 1.00 .
H41 -0.0962 0.3688 -0.1384 0.0787 Uiso calc . 1.00 .
H42 0.0285 0.3995 -0.1504 0.0787 Uiso calc . 1.00 .
H51 0.2843 0.3283 0.0498 0.0832 Uiso calc . 1.00 .
H61 0.1789 0.2479 0.0587 0.0981 Uiso calc . 1.00 .
H62 0.1424 0.2814 0.1760 0.0981 Uiso calc . 1.00 .
H71 -0.0380 0.2473 0.0828 0.1031 Uiso calc . 1.00 .
H81 0.0338 0.2420 -0.1280 0.0945 Uiso calc . 1.00 .
H82 -0.0930 0.2716 -0.1250 0.0945 Uiso calc . 1.00 .
H91 0.0492 0.3184 -0.2482 0.0951 Uiso calc . 1.00 .
H101 0.2298 0.3523 -0.1568 0.1031 Uiso calc . 1.00 .
H102 0.2323 0.2917 -0.1467 0.1155 Uiso calc . 1.00 .

loop_
_atom_type_symbol
_atom_type_oxidation_number
_atom_type_number_in_cell
_atom_type_scat_dispersion_real
_atom_type_scat_dispersion_imag
_atom_type_scat_source
C 0 112 0.003 0.002
;International Tables for Crystallography
(1992, Vol. C, Tables 4.2.6.8 and 6.1.1.1)
;
H 0 200 0.000 0.000
;International Tables for Crystallography
(1992, Vol. C, Table 6.1.1.2)
;
N 0 4 0.006 0.003
;International Tables for Crystallography
(1992, Vol. C, Tables 4.2.6.8 and 6.1.1.1)
;
Cu 0 4 0.320 1.265
;International Tables for Crystallography
(1992, Vol. C, Tables 4.2.6.8 and 6.1.1.1)
;
S 0 8 0.125 0.123
;International Tables for Crystallography
(1992, Vol. C, Tables 4.2.6.8 and 6.1.1.1)
;

loop_
_geom_angle_atom_site_label_1
_geom_angle_atom_site_label_2
_geom_angle_atom_site_label_3
_geom_angle
_geom_angle_site_symmetry_1
_geom_angle_site_symmetry_2
_geom_angle_site_symmetry_3
_geom_angle_publ_flag
S CU S 180.0 1_555 1_555 5_565 yes
CU S C1 106.7(4) 1_555 1_555 1_555 yes
C111 N C111 180.0 1_555 1_555 5_566 yes
C111 N C112 72(1) 1_555 1_555 1_555 yes
C111 N C112 107(1) 1_555 1_555 5_566 yes
C111 N C211 71(1) 1_555 1_555 1_555 yes
C111 N C211 108(1) 1_555 1_555 5_566 yes
C111 N C212 113(1) 1_555 1_555 1_555 yes
C111 N C212 66(1) 1_555 1_555 5_566 yes
C111 N C112 107(1) 5_566 1_555 1_555 yes
C111 N C112 72(1) 5_566 1_555 5_566 yes
C111 N C211 108(1) 5_566 1_555 1_555 yes
C111 N C211 71(1) 5_566 1_555 5_566 yes
C111 N C212 66(1) 5_566 1_555 1_555 yes
C111 N C212 113(1) 5_566 1_555 5_566 yes
C112 N C112 180.0 1_555 1_555 5_566 yes
C112 N C211 110(1) 1_555 1_555 1_555 yes
C112 N C211 69(1) 1_555 1_555 5_566 yes
C112 N C212 66(1) 1_555 1_555 1_555 yes
C112 N C212 113(1) 1_555 1_555 5_566 yes
C112 N C211 69(1) 5_566 1_555 1_555 yes
C112 N C211 110(1) 5_566 1_555 5_566 yes
C112 N C212 113(1) 5_566 1_555 1_555 yes
C112 N C212 66(1) 5_566 1_555 5_566 yes
C211 N C211 180.0 1_555 1_555 5_566 yes
C211 N C212 75(1) 1_555 1_555 1_555 yes
C211 N C212 104(1) 1_555 1_555 5_566 yes
C211 N C212 104(1) 5_566 1_555 1_555 yes
C211 N C212 75(1) 5_566 1_555 5_566 yes
C212 N C212 180.0 1_555 1_555 5_566 yes
S C1 C2 112.1(8) 1_555 1_555 1_555 yes
S C1 C3 108.4(9) 1_555 1_555 1_555 yes
S C1 C4 111.4(9) 1_555 1_555 1_555 yes
S C1 H21 98.8(5) 1_555 1_555 1_555 no
S C1 H22 97.5(5) 1_555 1_555 1_555 no
S C1 H31 95.1(5) 1_555 1_555 1_555 no
S C1 H32 94.2(6) 1_555 1_555 1_555 no
S C1 H41 96.5(5) 1_555 1_555 1_555 no
S C1 H42 98.4(5) 1_555 1_555 1_555 no
C2 C1 C3 108.7(10) 1_555 1_555 1_555 yes
C2 C1 C4 107(1) 1_555 1_555 1_555 yes
C2 C1 H21 25.7(5) 1_555 1_555 1_555 no
C2 C1 H22 25.9(5) 1_555 1_555 1_555 no
C2 C1 H31 95.0(7) 1_555 1_555 1_555 no
C2 C1 H32 134.6(8) 1_555 1_555 1_555 no
C2 C1 H41 133.5(8) 1_555 1_555 1_555 no
C2 C1 H42 93.7(7) 1_555 1_555 1_555 no
C3 C1 C4 108.8(10) 1_555 1_555 1_555 yes
C3 C1 H21 134.4(9) 1_555 1_555 1_555 no
C3 C1 H22 94.9(7) 1_555 1_555 1_555 no
C3 C1 H31 25.7(5) 1_555 1_555 1_555 no
C3 C1 H32 25.9(5) 1_555 1_555 1_555 no
C3 C1 H41 94.9(7) 1_555 1_555 1_555 no
C3 C1 H42 134.3(8) 1_555 1_555 1_555 no
C4 C1 H21 93.6(8) 1_555 1_555 1_555 no
C4 C1 H22 133.3(10) 1_555 1_555 1_555 no
C4 C1 H31 134.4(8) 1_555 1_555 1_555 no
C4 C1 H32 95.4(8) 1_555 1_555 1_555 no
C4 C1 H41 26.2(6) 1_555 1_555 1_555 no
C4 C1 H42 25.6(5) 1_555 1_555 1_555 no
H21 C1 H22 44.7(3) 1_555 1_555 1_555 no
H21 C1 H31 119.0(5) 1_555 1_555 1_555 no
H21 C1 H32 160.2(6) 1_555 1_555 1_555 no
H21 C1 H41 118.0(5) 1_555 1_555 1_555 no
H21 C1 H42 73.6(4) 1_555 1_555 1_555 no
H22 C1 H31 74.8(3) 1_555 1_555 1_555 no
H22 C1 H32 118.9(5) 1_555 1_555 1_555 no
H22 C1 H41 159.4(6) 1_555 1_555 1_555 no
H22 C1 H42 117.8(6) 1_555 1_555 1_555 no
H31 C1 H32 44.5(2) 1_555 1_555 1_555 no
H31 C1 H41 118.9(6) 1_555 1_555 1_555 no
H31 C1 H42 159.9(6) 1_555 1_555 1_555 no
H32 C1 H41 74.9(4) 1_555 1_555 1_555 no
H32 C1 H42 119.2(5) 1_555 1_555 1_555 no
H41 C1 H42 44.8(2) 1_555 1_555 1_555 no
C1 C2 C5 110.2(10) 1_555 1_555 1_555 yes
C1 C2 H21 109(1) 1_555 1_555 1_555 no
C1 C2 H22 109(1) 1_555 1_555 1_555 no
C1 C2 H51 135.7(9) 1_555 1_555 1_555 no
C5 C2 H21 108(1) 1_555 1_555 1_555 no
C5 C2 H22 108(1) 1_555 1_555 1_555 no
C5 C2 H51 25.5(5) 1_555 1_555 1_555 no
H21 C2 H22 111(1) 1_555 1_555 1_555 no
H21 C2 H51 95.1(8) 1_555 1_555 1_555 no
H22 C2 H51 94.8(8) 1_555 1_555 1_555 no
C1 C3 C7 110.0(10) 1_555 1_555 1_555 yes
C1 C3 H31 109(1) 1_555 1_555 1_555 no
C1 C3 H32 109(1) 1_555 1_555 1_555 no
C1 C3 H71 136.0(9) 1_555 1_555 1_555 no
C7 C3 H31 108(1) 1_555 1_555 1_555 no
C7 C3 H32 109(1) 1_555 1_555 1_555 no
C7 C3 H71 26.0(6) 1_555 1_555 1_555 no
H31 C3 H32 110(1) 1_555 1_555 1_555 no
H31 C3 H71 95.1(9) 1_555 1_555 1_555 no
H32 C3 H71 94.5(9) 1_555 1_555 1_555 no
C1 C4 C9 111(1) 1_555 1_555 1_555 yes
C1 C4 H41 108(1) 1_555 1_555 1_555 no
C1 C4 H42 109(1) 1_555 1_555 1_555 no
C1 C4 H91 137.2(9) 1_555 1_555 1_555 no
C9 C4 H41 108(1) 1_555 1_555 1_555 no
C9 C4 H42 108(1) 1_555 1_555 1_555 no
C9 C4 H91 26.1(5) 1_555 1_555 1_555 no
H41 C4 H42 111(1) 1_555 1_555 1_555 no
H41 C4 H91 94.0(8) 1_555 1_555 1_555 no
H42 C4 H91 94.5(9) 1_555 1_555 1_555 no
C2 C5 C6 110(1) 1_555 1_555 1_555 yes
C2 C5 C10 109(1) 1_555 1_555 1_555 yes
C2 C5 H21 25.7(5) 1_555 1_555 1_555 no
C2 C5 H22 26.0(5) 1_555 1_555 1_555 no
C2 C5 H51 110(1) 1_555 1_555 1_555 no
C2 C5 H61 136.5(9) 1_555 1_555 1_555 no
C2 C5 H62 96.7(9) 1_555 1_555 1_555 no
C2 C5 H101 95.4(8) 1_555 1_555 1_555 no
C2 C5 H102 135.3(10) 1_555 1_555 1_555 no
C6 C5 C10 109(1) 1_555 1_555 1_555 yes
C6 C5 H21 136.6(10) 1_555 1_555 1_555 no
C6 C5 H22 96.3(9) 1_555 1_555 1_555 no
C6 C5 H51 108(1) 1_555 1_555 1_555 no
C6 C5 H61 25.6(6) 1_555 1_555 1_555 no
C6 C5 H62 25.2(7) 1_555 1_555 1_555 no
C6 C5 H101 135(1) 1_555 1_555 1_555 no
C6 C5 H102 95.0(9) 1_555 1_555 1_555 no
C10 C5 H21 94.9(9) 1_555 1_555 1_555 no
C10 C5 H22 135(1) 1_555 1_555 1_555 no
C10 C5 H51 108(1) 1_555 1_555 1_555 no
C10 C5 H61 95.1(10) 1_555 1_555 1_555 no
C10 C5 H62 135(1) 1_555 1_555 1_555 no
C10 C5 H101 25.5(7) 1_555 1_555 1_555 no
C10 C5 H102 25.9(6) 1_555 1_555 1_555 no
H21 C5 H22 44.6(3) 1_555 1_555 1_555 no
H21 C5 H51 96.4(10) 1_555 1_555 1_555 no
H21 C5 H61 162.2(7) 1_555 1_555 1_555 no
H21 C5 H62 120.4(7) 1_555 1_555 1_555 no
H21 C5 H101 74.8(5) 1_555 1_555 1_555 no
H21 C5 H102 118.8(7) 1_555 1_555 1_555 no
H22 C5 H51 96(1) 1_555 1_555 1_555 no
H22 C5 H61 120.0(7) 1_555 1_555 1_555 no
H22 C5 H62 76.1(5) 1_555 1_555 1_555 no
H22 C5 H101 119.2(7) 1_555 1_555 1_555 no
H22 C5 H102 161.3(7) 1_555 1_555 1_555 no
H51 C5 H61 94.4(9) 1_555 1_555 1_555 no
H51 C5 H62 95.4(10) 1_555 1_555 1_555 no
H51 C5 H101 94.6(10) 1_555 1_555 1_555 no
H51 C5 H102 94.1(10) 1_555 1_555 1_555 no
H61 C5 H62 44.2(3) 1_555 1_555 1_555 no
H61 C5 H101 118.3(7) 1_555 1_555 1_555 no
H61 C5 H102 74.3(5) 1_555 1_555 1_555 no
H62 C5 H101 160.5(8) 1_555 1_555 1_555 no
H62 C5 H102 118.3(7) 1_555 1_555 1_555 no
H101 C5 H102 44.2(3) 1_555 1_555 1_555 no
C5 C6 C7 107(1) 1_555 1_555 1_555 yes
C5 C6 H51 26.4(6) 1_555 1_555 1_555 no
C5 C6 H61 110(1) 1_555 1_555 1_555 no
C5 C6 H62 110(1) 1_555 1_555 1_555 no
C5 C6 H71 133.9(10) 1_555 1_555 1_555 no
C7 C6 H51 134(1) 1_555 1_555 1_555 no
C7 C6 H61 108(1) 1_555 1_555 1_555 no
C7 C6 H62 108(1) 1_555 1_555 1_555 no
C7 C6 H71 26.0(6) 1_555 1_555 1_555 no
H51 C6 H61 96(1) 1_555 1_555 1_555 no
H51 C6 H62 97(1) 1_555 1_555 1_555 no
H51 C6 H71 160.3(7) 1_555 1_555 1_555 no
H61 C6 H62 109(1) 1_555 1_555 1_555 no
H61 C6 H71 94(1) 1_555 1_555 1_555 no
H62 C6 H71 94(1) 1_555 1_555 1_555 no
C3 C7 C6 110(1) 1_555 1_555 1_555 yes
C3 C7 C8 109(1) 1_555 1_555 1_555 yes
C3 C7 H31 25.9(6) 1_555 1_555 1_555 no
C3 C7 H32 25.6(5) 1_555 1_555 1_555 no
C3 C7 H61 137(1) 1_555 1_555 1_555 no
C3 C7 H62 96.5(9) 1_555 1_555 1_555 no
C3 C7 H71 109(1) 1_555 1_555 1_555 no
C3 C7 H81 134(1) 1_555 1_555 1_555 no
C3 C7 H82 95.0(9) 1_555 1_555 1_555 no
C6 C7 C8 110(1) 1_555 1_555 1_555 yes
C6 C7 H31 96.1(10) 1_555 1_555 1_555 no
C6 C7 H32 136(1) 1_555 1_555 1_555 no
C6 C7 H61 26.5(7) 1_555 1_555 1_555 no
C6 C7 H62 26.2(7) 1_555 1_555 1_555 no
C6 C7 H71 110(1) 1_555 1_555 1_555 no
C6 C7 H81 96(1) 1_555 1_555 1_555 no
C6 C7 H82 135(1) 1_555 1_555 1_555 no
C8 C7 H31 134(1) 1_555 1_555 1_555 no
C8 C7 H32 94.7(10) 1_555 1_555 1_555 no
C8 C7 H61 95.7(10) 1_555 1_555 1_555 no
C8 C7 H62 136(1) 1_555 1_555 1_555 no
C8 C7 H71 106(1) 1_555 1_555 1_555 no
C8 C7 H81 25.5(6) 1_555 1_555 1_555 no
C8 C7 H82 25.1(7) 1_555 1_555 1_555 no
H31 C7 H32 44.3(3) 1_555 1_555 1_555 no
H31 C7 H61 120.4(8) 1_555 1_555 1_555 no
H31 C7 H62 75.6(5) 1_555 1_555 1_555 no
H31 C7 H71 96.2(10) 1_555 1_555 1_555 no
H31 C7 H81 160.5(8) 1_555 1_555 1_555 no
H31 C7 H82 118.8(8) 1_555 1_555 1_555 no
H32 C7 H61 162.8(8) 1_555 1_555 1_555 no
H32 C7 H62 119.8(7) 1_555 1_555 1_555 no
H32 C7 H71 94(1) 1_555 1_555 1_555 no
H32 C7 H81 118.2(8) 1_555 1_555 1_555 no
H32 C7 H82 74.7(6) 1_555 1_555 1_555 no
H61 C7 H62 45.1(4) 1_555 1_555 1_555 no
H61 C7 H71 95(1) 1_555 1_555 1_555 no
H61 C7 H81 75.1(5) 1_555 1_555 1_555 no
H61 C7 H82 118.6(7) 1_555 1_555 1_555 no
H62 C7 H71 96(1) 1_555 1_555 1_555 no
H62 C7 H81 119.9(8) 1_555 1_555 1_555 no
H62 C7 H82 161.7(8) 1_555 1_555 1_555 no
H71 C7 H81 93.7(10) 1_555 1_555 1_555 no
H71 C7 H82 93(1) 1_555 1_555 1_555 no
H81 C7 H82 43.7(3) 1_555 1_555 1_555 no
C7 C8 C9 107(1) 1_555 1_555 1_555 yes
C7 C8 H71 26.7(6) 1_555 1_555 1_555 no
C7 C8 H81 109(1) 1_555 1_555 1_555 no
C7 C8 H82 110(1) 1_555 1_555 1_555 no
C7 C8 H91 133(1) 1_555 1_555 1_555 no
C9 C8 H71 134.1(10) 1_555 1_555 1_555 no
C9 C8 H81 109(1) 1_555 1_555 1_555 no
C9 C8 H82 110(1) 1_555 1_555 1_555 no
C9 C8 H91 26.5(6) 1_555 1_555 1_555 no
H71 C8 H81 95(1) 1_555 1_555 1_555 no
H71 C8 H82 95(1) 1_555 1_555 1_555 no
H71 C8 H91 160.6(7) 1_555 1_555 1_555 no
H81 C8 H82 109(1) 1_555 1_555 1_555 no
H81 C8 H91 95(1) 1_555 1_555 1_555 no
H82 C8 H91 95(1) 1_555 1_555 1_555 no
C4 C9 C8 109(1) 1_555 1_555 1_555 yes
C4 C9 C10 109(1) 1_555 1_555 1_555 yes
C4 C9 H41 26.2(6) 1_555 1_555 1_555 no
C4 C9 H42 25.8(5) 1_555 1_555 1_555 no
C4 C9 H81 135(1) 1_555 1_555 1_555 no
C4 C9 H82 95.8(10) 1_555 1_555 1_555 no
C4 C9 H91 109(1) 1_555 1_555 1_555 no
C4 C9 H101 95.4(9) 1_555 1_555 1_555 no
C4 C9 H102 135(1) 1_555 1_555 1_555 no
C8 C9 C10 110(1) 1_555 1_555 1_555 yes
C8 C9 H41 95(1) 1_555 1_555 1_555 no
C8 C9 H42 135(1) 1_555 1_555 1_555 no
C8 C9 H81 26.0(6) 1_555 1_555 1_555 no
C8 C9 H82 25.7(7) 1_555 1_555 1_555 no
C8 C9 H91 108(1) 1_555 1_555 1_555 no
C8 C9 H101 136(1) 1_555 1_555 1_555 no
C8 C9 H102 95.5(9) 1_555 1_555 1_555 no
C10 C9 H41 135(1) 1_555 1_555 1_555 no
C10 C9 H42 95.1(10) 1_555 1_555 1_555 no
C10 C9 H81 96.0(10) 1_555 1_555 1_555 no
C10 C9 H82 136(1) 1_555 1_555 1_555 no
C10 C9 H91 109(1) 1_555 1_555 1_555 no
C10 C9 H101 25.8(7) 1_555 1_555 1_555 no
C10 C9 H102 26.4(7) 1_555 1_555 1_555 no
H41 C9 H42 44.8(3) 1_555 1_555 1_555 no
H41 C9 H81 119.0(8) 1_555 1_555 1_555 no
H41 C9 H82 74.8(6) 1_555 1_555 1_555 no
H41 C9 H91 94(1) 1_555 1_555 1_555 no
H41 C9 H101 119.4(6) 1_555 1_555 1_555 no
H41 C9 H102 162.1(8) 1_555 1_555 1_555 no
H42 C9 H81 161.8(9) 1_555 1_555 1_555 no
H42 C9 H82 119.4(8) 1_555 1_555 1_555 no
H42 C9 H91 95.3(9) 1_555 1_555 1_555 no
H42 C9 H101 74.8(5) 1_555 1_555 1_555 no
H42 C9 H102 119.4(8) 1_555 1_555 1_555 no
H81 C9 H82 44.4(3) 1_555 1_555 1_555 no
H81 C9 H91 94.6(9) 1_555 1_555 1_555 no
H81 C9 H101 119.4(8) 1_555 1_555 1_555 no
H81 C9 H102 74.7(5) 1_555 1_555 1_555 no
H82 C9 H91 94(1) 1_555 1_555 1_555 no
H82 C9 H101 162.0(8) 1_555 1_555 1_555 no
H82 C9 H102 118.9(6) 1_555 1_555 1_555 no
H91 C9 H101 95(1) 1_555 1_555 1_555 no
H91 C9 H102 95(1) 1_555 1_555 1_555 no
H101 C9 H102 44.9(4) 1_555 1_555 1_555 no
C5 C10 C9 108(1) 1_555 1_555 1_555 yes
C5 C10 H51 26.2(6) 1_555 1_555 1_555 no
C5 C10 H91 134.8(10) 1_555 1_555 1_555 no
C5 C10 H101 109(1) 1_555 1_555 1_555 no
C5 C10 H102 109(1) 1_555 1_555 1_555 no
C9 C10 H51 134(1) 1_555 1_555 1_555 no
C9 C10 H91 26.3(7) 1_555 1_555 1_555 no
C9 C10 H101 109(1) 1_555 1_555 1_555 no
C9 C10 H102 109(1) 1_555 1_555 1_555 no
H51 C10 H91 161.1(7) 1_555 1_555 1_555 no
H51 C10 H101 95(1) 1_555 1_555 1_555 no
H51 C10 H102 95(1) 1_555 1_555 1_555 no
H91 C10 H101 95(1) 1_555 1_555 1_555 no
H91 C10 H102 95(1) 1_555 1_555 1_555 no
H101 C10 H102 109(1) 1_555 1_555 1_555 no
N C111 C112 53.0(10) 1_555 1_555 1_555 yes
N C111 C120 109(1) 1_555 1_555 1_555 yes
N C111 C211 57(1) 1_555 1_555 1_555 yes
N C111 C212 59(1) 1_555 1_555 5_566 yes
C112 C111 C120 56(1) 1_555 1_555 1_555 yes
C112 C111 C211 90(1) 1_555 1_555 1_555 yes
C112 C111 C212 95(1) 1_555 1_555 5_566 yes
C120 C111 C211 122(1) 1_555 1_555 1_555 yes
C120 C111 C212 131(1) 1_555 1_555 5_566 yes
C211 C111 C212 91(1) 1_555 1_555 5_566 yes
N C112 C111 54(1) 1_555 1_555 1_555 yes
N C112 C120 108(1) 1_555 1_555 1_555 yes
N C112 C211 58(1) 1_555 1_555 5_566 yes
N C112 C212 59(1) 1_555 1_555 1_555 yes
C111 C112 C120 54(1) 1_555 1_555 1_555 yes
C111 C112 C211 91(1) 1_555 1_555 5_566 yes
C111 C112 C212 96(1) 1_555 1_555 1_555 yes
C120 C112 C211 124(1) 1_555 1_555 5_566 yes
C120 C112 C212 128(1) 1_555 1_555 1_555 yes
C211 C112 C212 93(1) 5_566 1_555 1_555 yes
C111 C120 C112 69(1) 1_555 1_555 1_555 yes
N C211 C111 51(1) 1_555 1_555 1_555 yes
N C211 C112 51(1) 1_555 1_555 5_566 yes
N C211 C212 51.3(10) 1_555 1_555 1_555 yes
N C211 C220 102(1) 1_555 1_555 1_555 yes
C111 C211 C112 83(1) 1_555 1_555 5_566 yes
C111 C211 C212 85(1) 1_555 1_555 1_555 yes
C111 C211 C220 123(1) 1_555 1_555 1_555 yes
C112 C211 C212 86(1) 5_566 1_555 1_555 yes
C112 C211 C220 120(1) 5_566 1_555 1_555 yes
C212 C211 C220 51(1) 1_555 1_555 1_555 yes
N C212 C111 54(1) 1_555 1_555 5_566 yes
N C212 C112 53(1) 1_555 1_555 1_555 yes
N C212 C211 52(1) 1_555 1_555 1_555 yes
N C212 C220 102(1) 1_555 1_555 1_555 yes
C111 C212 C112 90(1) 5_566 1_555 1_555 yes
C111 C212 C211 86(1) 5_566 1_555 1_555 yes
C111 C212 C220 117(1) 5_566 1_555 1_555 yes
C112 C212 C211 87(1) 1_555 1_555 1_555 yes
C112 C212 C220 123(1) 1_555 1_555 1_555 yes
C211 C212 C220 50(1) 1_555 1_555 1_555 yes
C211 C220 C212 78(1) 1_555 1_555 1_555 yes

loop_
_geom_bond_atom_site_label_1
_geom_bond_atom_site_label_2
_geom_bond_distance
_geom_bond_site_symmetry_1
_geom_bond_site_symmetry_2
_geom_bond_publ_flag
CU S 2.147(4) 1_555 1_555 yes
CU S 2.147(4) 1_555 5_565 yes
S C1 1.81(1) 1_555 1_555 yes
N C111 1.57(2) 1_555 1_555 yes
N C111 1.57(2) 1_555 5_566 yes
N C112 1.55(2) 1_555 1_555 yes
N C112 1.55(2) 1_555 5_566 yes
N C211 1.70(3) 1_555 1_555 yes
N C211 1.70(3) 1_555 5_566 yes
N C212 1.66(2) 1_555 1_555 yes
N C212 1.66(2) 1_555 5_566 yes
C1 C2 1.53(1) 1_555 1_555 yes
C1 C3 1.53(1) 1_555 1_555 yes
C1 C4 1.53(1) 1_555 1_555 yes
C2 C5 1.54(2) 1_555 1_555 yes
C3 C7 1.55(2) 1_555 1_555 yes
C4 C9 1.53(2) 1_555 1_555 yes
C5 C6 1.52(2) 1_555 1_555 yes
C5 C10 1.54(2) 1_555 1_555 yes
C6 C7 1.51(2) 1_555 1_555 yes
C7 C8 1.56(2) 1_555 1_555 yes
C8 C9 1.52(2) 1_555 1_555 yes
C9 C10 1.51(2) 1_555 1_555 yes
C111 C120 1.61(3) 1_555 1_555 yes
C112 C120 1.65(2) 1_555 1_555 yes
C211 C220 1.62(3) 1_555 1_555 yes
C212 C220 1.64(2) 1_555 1_555 yes
